data_4132382
loop_
_publ_author_name
'Wang, Chengdong'
'Xiao, Guanlin'
'Guo, Tao'
'Ding, Yalan'
'Wu, Xiaojin'
'Loh, Teck-Peng'

_publ_section_title
;
 Palladium-Catalyzed Regiocontrollable Reductive Heck Reaction of
 Unactivated Aliphatic Alkenes.
;
_journal_issue 30
_journal_name_full 'Journal of the American Chemical Society'
_journal_page_first 9332
_journal_page_last 9336
_journal_paper_doi 10.1021/jacs.8b03619
_journal_volume 140
_journal_year 2018
_chemical_formula_sum 'C20 H17 N3 O'
_chemical_formula_weight 315.36
_space_group_crystal_system monoclinic
_space_group_IT_number 15
_space_group_name_Hall '-C 2yc'
_space_group_name_H-M_alt 'C 1 2/c 1'
_atom_sites_solution_hydrogens geom
_audit_creation_method SHELXL-2016/6
_cell_angle_alpha 90
_cell_angle_beta 94.542(3)
_cell_angle_gamma 90
_cell_formula_units_Z 8
_cell_length_a 23.384(5)
_cell_length_b 4.7955(11)
_cell_length_c 29.080(6)
_cell_measurement_reflns_used 4411
_cell_measurement_temperature 153(2)
_cell_measurement_theta_max 28.45
_cell_measurement_theta_min 2.33
_cell_volume 3250.7(12)
_computing_cell_refinement 'Bruker SAINT'
_computing_data_collection 'Bruker APEX2'
_computing_data_reduction 'Bruker SAINT'
_computing_molecular_graphics 'Bruker SHELXTL'
_computing_publication_material 'Bruker SHELXTL'
_computing_structure_refinement 'SHELXL-2016/6 (Sheldrick, 2016)'
_computing_structure_solution 'SHELXT 2014/4 (Sheldrick, 2014)'
_diffrn_ambient_temperature 153(2)
_diffrn_measured_fraction_theta_full 0.994
_diffrn_measured_fraction_theta_max 0.994
_diffrn_measurement_device_type 'Bruker APEX-II CCD'
_diffrn_measurement_method '\f and \w scans'
_diffrn_radiation_type MoK\a
_diffrn_radiation_wavelength 0.71073
_diffrn_reflns_av_R_equivalents 0.0570
_diffrn_reflns_av_unetI/netI 0.0521
_diffrn_reflns_Laue_measured_fraction_full 0.994
_diffrn_reflns_Laue_measured_fraction_max 0.994
_diffrn_reflns_limit_h_max 27
_diffrn_reflns_limit_h_min -27
_diffrn_reflns_limit_k_max 5
_diffrn_reflns_limit_k_min -4
_diffrn_reflns_limit_l_max 34
_diffrn_reflns_limit_l_min -33
_diffrn_reflns_number 11052
_diffrn_reflns_point_group_measured_fraction_full 0.994
_diffrn_reflns_point_group_measured_fraction_max 0.994
_diffrn_reflns_theta_full 25.008
_diffrn_reflns_theta_max 25.008
_diffrn_reflns_theta_min 1.747
_exptl_absorpt_coefficient_mu 0.082
_exptl_crystal_colour
;
;
_exptl_crystal_density_diffrn 1.289
_exptl_crystal_description
;
;
_exptl_crystal_F_000 1328
_exptl_crystal_size_max 0.230
_exptl_crystal_size_mid 0.190
_exptl_crystal_size_min 0.180
_refine_diff_density_max 0.291
_refine_diff_density_min -0.317
_refine_diff_density_rms 0.086
_refine_ls_extinction_method none
_refine_ls_goodness_of_fit_ref 1.135
_refine_ls_hydrogen_treatment constr
_refine_ls_matrix_type full
_refine_ls_number_parameters 217
_refine_ls_number_reflns 2857
_refine_ls_number_restraints 0
_refine_ls_restrained_S_all 1.135
_refine_ls_R_factor_all 0.0617
_refine_ls_R_factor_gt 0.0515
_refine_ls_shift/su_max 0.000
_refine_ls_shift/su_mean 0.000
_refine_ls_structure_factor_coef Fsqd
_refine_ls_weighting_details 'w=1/[\s^2^(Fo^2^)+(0.0822P)^2^+3.0881P] where P=(Fo^2^+2Fc^2^)/3'
_refine_ls_weighting_scheme calc
_refine_ls_wR_factor_gt 0.1501
_refine_ls_wR_factor_ref 0.1647
_reflns_Friedel_coverage 0.000
_reflns_number_gt 2472
_reflns_number_total 2857
_reflns_threshold_expression 'I > 2\s(I)'
_cod_data_source_file ja8b03619_si_005.cif
_cod_data_source_block mo_20171020_nangongda_CD_1702__a
_cod_original_cell_volume 3250.8(13)
_cod_original_sg_symbol_H-M 'C 2/c'
_cod_database_code 4132382
_shelx_shelxl_version_number 2016/6
_shelx_space_group_comment
;
The symmetry employed for this shelxl refinement is uniquely defined
by the following loop, which should always be used as a source of
symmetry information in preference to the above space-group names.
They are only intended as comments.
;
_shelx_estimated_absorpt_t_min 0.981
_shelx_estimated_absorpt_t_max 0.985

loop_
_space_group_symop_operation_xyz
'x, y, z'
'-x, y, -z+1/2'
'x+1/2, y+1/2, z'
'-x+1/2, y+1/2, -z+1/2'
'-x, -y, -z'
'x, -y, z-1/2'
'-x+1/2, -y+1/2, -z'
'x+1/2, -y+1/2, z-1/2'

loop_
_atom_site_label
_atom_site_type_symbol
_atom_site_fract_x
_atom_site_fract_y
_atom_site_fract_z
_atom_site_U_iso_or_equiv
_atom_site_adp_type
_atom_site_occupancy
_atom_site_site_symmetry_order
_atom_site_calc_flag
_atom_site_refinement_flags_posn
_atom_site_refinement_flags_adp
C1 C 0.57195(13) 0.0422(7) 0.71209(9) 0.0634(9) Uani 1 1 d . .
C2 C 0.54874(10) 0.2337(6) 0.67690(8) 0.0436(6) Uani 1 1 d . .
C3 C 0.49217(11) 0.3220(6) 0.67796(8) 0.0476(7) Uani 1 1 d . .
H3 H 0.469330 0.258474 0.701448 0.057 Uiso 1 1 calc R U
C4 C 0.46968(10) 0.5040(6) 0.64421(8) 0.0419(6) Uani 1 1 d . .
H4 H 0.431030 0.564006 0.644758 0.050 Uiso 1 1 calc R U
C5 C 0.50220(9) 0.6008(5) 0.60960(7) 0.0305(5) Uani 1 1 d . .
C6 C 0.55847(9) 0.5115(5) 0.60967(8) 0.0389(6) Uani 1 1 d . .
H6 H 0.581552 0.577978 0.586549 0.047 Uiso 1 1 calc R U
C7 C 0.58185(10) 0.3280(6) 0.64258(9) 0.0475(7) Uani 1 1 d . .
H7 H 0.620383 0.266754 0.641713 0.057 Uiso 1 1 calc R U
C8 C 0.47522(9) 0.7849(5) 0.57165(7) 0.0328(5) Uani 1 1 d . .
H8A H 0.505219 0.849334 0.551933 0.039 Uiso 1 1 calc R U
H8B H 0.458271 0.951192 0.585480 0.039 Uiso 1 1 calc R U
C9 C 0.42886(9) 0.6305(4) 0.54212(7) 0.0302(5) Uani 1 1 d . .
H9A H 0.398709 0.569825 0.561988 0.036 Uiso 1 1 calc R U
H9B H 0.445853 0.461080 0.529323 0.036 Uiso 1 1 calc R U
C10 C 0.40113(9) 0.8041(4) 0.50241(7) 0.0284(5) Uani 1 1 d . .
H10A H 0.388971 0.985831 0.514508 0.034 Uiso 1 1 calc R U
H10B H 0.429832 0.840900 0.479893 0.034 Uiso 1 1 calc R U
C11 C 0.34993(9) 0.6607(4) 0.47821(6) 0.0261(5) Uani 1 1 d . .
C12 C 0.26638(8) 0.7397(4) 0.42268(6) 0.0231(4) Uani 1 1 d . .
C13 C 0.22976(9) 0.5349(4) 0.43591(7) 0.0297(5) Uani 1 1 d . .
H13 H 0.237087 0.445716 0.464958 0.036 Uiso 1 1 calc R U
C14 C 0.18174(9) 0.4571(5) 0.40676(8) 0.0349(5) Uani 1 1 d . .
H14 H 0.157283 0.313347 0.416205 0.042 Uiso 1 1 calc R U
C15 C 0.16943(9) 0.5836(4) 0.36515(8) 0.0325(5) Uani 1 1 d . .
H15 H 0.136735 0.527484 0.345898 0.039 Uiso 1 1 calc R U
C16 C 0.20532(8) 0.7982(4) 0.35068(7) 0.0268(5) Uani 1 1 d . .
C17 C 0.19518(9) 0.9398(5) 0.30799(7) 0.0336(5) Uani 1 1 d . .
H17 H 0.162586 0.894934 0.287755 0.040 Uiso 1 1 calc R U
C18 C 0.23249(10) 1.1401(5) 0.29628(7) 0.0349(5) Uani 1 1 d . .
H18 H 0.226046 1.238675 0.268009 0.042 Uiso 1 1 calc R U
C19 C 0.28058(9) 1.1989(4) 0.32652(7) 0.0304(5) Uani 1 1 d . .
H19 H 0.306455 1.337466 0.317471 0.037 Uiso 1 1 calc R U
C20 C 0.25476(8) 0.8759(4) 0.37913(6) 0.0228(4) Uani 1 1 d . .
N1 N 0.59028(15) -0.1043(8) 0.74037(9) 0.0952(12) Uani 1 1 d . .
N2 N 0.31545(7) 0.8263(3) 0.45030(5) 0.0267(4) Uani 1 1 d . .
H2 H 0.324514 1.004219 0.449315 0.032 Uiso 1 1 calc R U
N3 N 0.29253(7) 1.0751(3) 0.36679(6) 0.0256(4) Uani 1 1 d . .
O1 O 0.34148(7) 0.4097(3) 0.48262(6) 0.0408(4) Uani 1 1 d . .

loop_
_atom_site_aniso_label
_atom_site_aniso_U_11
_atom_site_aniso_U_22
_atom_site_aniso_U_33
_atom_site_aniso_U_23
_atom_site_aniso_U_13
_atom_site_aniso_U_12
C1 0.0667(18) 0.078(2) 0.0426(15) -0.0097(14) -0.0168(13) 0.0403(17)
C2 0.0432(13) 0.0523(16) 0.0330(12) -0.0126(11) -0.0109(10) 0.0218(12)
C3 0.0437(13) 0.0642(18) 0.0347(12) 0.0082(12) 0.0027(10) 0.0205(13)
C4 0.0292(11) 0.0577(16) 0.0391(13) 0.0102(11) 0.0042(9) 0.0159(11)
C5 0.0267(10) 0.0318(12) 0.0322(11) -0.0074(9) -0.0018(8) -0.0019(9)
C6 0.0272(11) 0.0462(14) 0.0437(13) -0.0099(11) 0.0055(9) 0.0007(10)
C7 0.0291(11) 0.0616(18) 0.0505(15) -0.0168(13) -0.0052(10) 0.0175(12)
C8 0.0339(11) 0.0285(11) 0.0363(12) 0.0013(9) 0.0041(9) -0.0076(9)
C9 0.0343(11) 0.0221(11) 0.0339(11) 0.0047(8) 0.0003(9) -0.0034(9)
C10 0.0367(11) 0.0177(10) 0.0309(11) 0.0034(8) 0.0025(9) -0.0055(8)
C11 0.0371(11) 0.0165(10) 0.0250(10) 0.0002(8) 0.0035(8) -0.0013(8)
C12 0.0264(9) 0.0163(9) 0.0274(10) -0.0029(8) 0.0065(7) 0.0015(8)
C13 0.0345(11) 0.0203(10) 0.0357(11) 0.0004(8) 0.0127(9) 0.0013(9)
C14 0.0303(11) 0.0230(11) 0.0536(14) -0.0048(10) 0.0176(10) -0.0069(9)
C15 0.0268(10) 0.0244(11) 0.0464(13) -0.0104(9) 0.0047(9) -0.0013(9)
C16 0.0277(10) 0.0226(11) 0.0306(10) -0.0082(8) 0.0057(8) 0.0043(8)
C17 0.0360(11) 0.0347(12) 0.0293(11) -0.0084(9) -0.0024(9) 0.0056(10)
C18 0.0455(13) 0.0343(12) 0.0250(10) 0.0003(9) 0.0035(9) 0.0054(10)
C19 0.0342(11) 0.0261(11) 0.0320(11) 0.0029(9) 0.0089(9) 0.0019(9)
C20 0.0270(10) 0.0154(9) 0.0271(10) -0.0052(7) 0.0084(8) 0.0032(8)
N1 0.106(2) 0.121(3) 0.0539(16) 0.0050(17) -0.0198(15) 0.071(2)
N2 0.0360(9) 0.0146(8) 0.0291(9) 0.0021(7) 0.0006(7) -0.0030(7)
N3 0.0291(9) 0.0205(9) 0.0277(9) 0.0010(7) 0.0058(7) 0.0004(7)
O1 0.0544(10) 0.0155(8) 0.0494(10) 0.0055(6) -0.0145(8) -0.0056(7)

loop_
_atom_type_symbol
_atom_type_description
_atom_type_scat_dispersion_real
_atom_type_scat_dispersion_imag
_atom_type_scat_source
C C 0.0033 0.0016 'International Tables Vol C Tables 4.2.6.8 and 6.1.1.4'
H H 0.0000 0.0000 'International Tables Vol C Tables 4.2.6.8 and 6.1.1.4'
N N 0.0061 0.0033 'International Tables Vol C Tables 4.2.6.8 and 6.1.1.4'
O O 0.0106 0.0060 'International Tables Vol C Tables 4.2.6.8 and 6.1.1.4'

loop_
_geom_angle_atom_site_label_1
_geom_angle_atom_site_label_2
_geom_angle_atom_site_label_3
_geom_angle
N1 C1 C2 178.7(3)
C7 C2 C3 120.2(2)
C7 C2 C1 121.1(2)
C3 C2 C1 118.8(3)
C4 C3 C2 119.0(2)
C4 C3 H3 120.5
C2 C3 H3 120.5
C3 C4 C5 121.7(2)
C3 C4 H4 119.2
C5 C4 H4 119.2
C6 C5 C4 118.1(2)
C6 C5 C8 121.6(2)
C4 C5 C8 120.24(19)
C7 C6 C5 121.5(2)
C7 C6 H6 119.2
C5 C6 H6 119.2
C6 C7 C2 119.6(2)
C6 C7 H7 120.2
C2 C7 H7 120.2
C5 C8 C9 111.45(17)
C5 C8 H8A 109.3
C9 C8 H8A 109.3
C5 C8 H8B 109.3
C9 C8 H8B 109.3
H8A C8 H8B 108.0
C8 C9 C10 113.77(17)
C8 C9 H9A 108.8
C10 C9 H9A 108.8
C8 C9 H9B 108.8
C10 C9 H9B 108.8
H9A C9 H9B 107.7
C11 C10 C9 112.29(16)
C11 C10 H10A 109.1
C9 C10 H10A 109.1
C11 C10 H10B 109.1
C9 C10 H10B 109.1
H10A C10 H10B 107.9
O1 C11 N2 122.96(19)
O1 C11 C10 121.81(18)
N2 C11 C10 115.20(17)
C13 C12 N2 123.14(18)
C13 C12 C20 119.57(18)
N2 C12 C20 117.29(17)
C12 C13 C14 120.41(19)
C12 C13 H13 119.8
C14 C13 H13 119.8
C15 C14 C13 121.37(19)
C15 C14 H14 119.3
C13 C14 H14 119.3
C14 C15 C16 119.97(19)
C14 C15 H15 120.0
C16 C15 H15 120.0
C17 C16 C15 123.17(19)
C17 C16 C20 117.22(19)
C15 C16 C20 119.60(19)
C18 C17 C16 119.44(19)
C18 C17 H17 120.3
C16 C17 H17 120.3
C17 C18 C19 119.0(2)
C17 C18 H18 120.5
C19 C18 H18 120.5
N3 C19 C18 124.7(2)
N3 C19 H19 117.7
C18 C19 H19 117.7
N3 C20 C16 122.96(18)
N3 C20 C12 117.99(17)
C16 C20 C12 119.05(18)
C11 N2 C12 125.97(17)
C11 N2 H2 117.0
C12 N2 H2 117.0
C19 N3 C20 116.74(17)

loop_
_geom_bond_atom_site_label_1
_geom_bond_atom_site_label_2
_geom_bond_distance
C1 N1 1.139(4)
C1 C2 1.448(4)
C2 C7 1.387(4)
C2 C3 1.392(3)
C3 C4 1.385(3)
C3 H3 0.9500
C4 C5 1.389(3)
C4 H4 0.9500
C5 C6 1.384(3)
C5 C8 1.512(3)
C6 C7 1.381(4)
C6 H6 0.9500
C7 H7 0.9500
C8 C9 1.521(3)
C8 H8A 0.9900
C8 H8B 0.9900
C9 C10 1.526(3)
C9 H9A 0.9900
C9 H9B 0.9900
C10 C11 1.506(3)
C10 H10A 0.9900
C10 H10B 0.9900
C11 O1 1.228(2)
C11 N2 1.355(3)
C12 C13 1.378(3)
C12 N2 1.410(3)
C12 C20 1.431(3)
C13 C14 1.403(3)
C13 H13 0.9500
C14 C15 1.364(3)
C14 H14 0.9500
C15 C16 1.413(3)
C15 H15 0.9500
C16 C17 1.418(3)
C16 C20 1.417(3)
C17 C18 1.359(3)
C17 H17 0.9500
C18 C19 1.400(3)
C18 H18 0.9500
C19 N3 1.323(3)
C19 H19 0.9500
C20 N3 1.368(3)
N2 H2 0.8800
